data_7054309
loop_
_publ_author_name
'Karmakar, Anirban'
'Hazra, Susanta'
'Guedes da Silva, M. F\'atima C.'
'Pombeiro, Armando J. L.'

_publ_section_title
;
 Synthesis, structure and catalytic applications of amidoterephthalate
 copper complexes in the diastereoselective Henry reaction in aqueous
 medium
;
_journal_issue 10
_journal_name_full 'New J. Chem.'
_journal_page_first 4837
_journal_paper_doi 10.1039/C4NJ00878B
_journal_volume 38
_journal_year 2014
_chemical_formula_sum 'C10 H15 Cu N O9'
_chemical_formula_weight 356.77
_chemical_name_systematic
;
 ?
;
_space_group_crystal_system triclinic
_space_group_IT_number 2
_space_group_name_Hall '-P 1'
_space_group_name_H-M_alt 'P -1'
_symmetry_space_group_name_Hall '-P 1'
_symmetry_space_group_name_H-M 'P -1'
_atom_sites_solution_hydrogens mixed
_audit_creation_method SHELXL-2014
_cell_angle_alpha 104.104(4)
_cell_angle_beta 90.218(4)
_cell_angle_gamma 96.517(5)
_cell_formula_units_Z 2
_cell_length_a 7.5580(10)
_cell_length_b 9.2626(13)
_cell_length_c 10.5360(14)
_cell_measurement_reflns_used 9500
_cell_measurement_temperature 296(2)
_cell_measurement_theta_max 25.35
_cell_measurement_theta_min 2.64
_cell_volume 710.35(17)
_computing_publication_material 'WinGX publication routines (Farrugia, 1999)'
_computing_structure_refinement 'SHELXL-2014 (Sheldrick, 2014)'
_computing_structure_solution 'SIR97 (Giacovazzo et al, 1997)'
_diffrn_ambient_temperature 296(2)
_diffrn_measured_fraction_theta_full 1.000
_diffrn_measured_fraction_theta_max 0.979
_diffrn_measurement_device_type 'Bruker APEX-II PHOTON 100 detector'
_diffrn_measurement_method '\f and \w scans'
_diffrn_radiation_source 'fine-focus sealed tube'
_diffrn_radiation_type MoK\a
_diffrn_radiation_wavelength 0.71073
_diffrn_reflns_av_R_equivalents 0.0248
_diffrn_reflns_av_unetI/netI 0.0145
_diffrn_reflns_Laue_measured_fraction_full 1.000
_diffrn_reflns_Laue_measured_fraction_max 0.979
_diffrn_reflns_limit_h_max 9
_diffrn_reflns_limit_h_min -9
_diffrn_reflns_limit_k_max 11
_diffrn_reflns_limit_k_min -11
_diffrn_reflns_limit_l_max 12
_diffrn_reflns_limit_l_min -12
_diffrn_reflns_number 17154
_diffrn_reflns_point_group_measured_fraction_full 1.000
_diffrn_reflns_point_group_measured_fraction_max 0.979
_diffrn_reflns_theta_full 25.242
_diffrn_reflns_theta_max 25.529
_diffrn_reflns_theta_min 2.283
_exptl_absorpt_coefficient_mu 1.581
_exptl_absorpt_correction_T_max 0.7
_exptl_absorpt_correction_T_min 0.6
_exptl_absorpt_correction_type multi-scan
_exptl_absorpt_process_details SADABS
_exptl_crystal_colour Blue
_exptl_crystal_density_diffrn 1.668
_exptl_crystal_description Block
_exptl_crystal_F_000 366
_exptl_crystal_size_max 0.320
_exptl_crystal_size_mid 0.250
_exptl_crystal_size_min 0.190
_refine_diff_density_max 0.675
_refine_diff_density_min -0.418
_refine_diff_density_rms 0.119
_refine_ls_extinction_method none
_refine_ls_goodness_of_fit_ref 1.126
_refine_ls_hydrogen_treatment mixed
_refine_ls_matrix_type full
_refine_ls_number_parameters 213
_refine_ls_number_reflns 2607
_refine_ls_number_restraints 8
_refine_ls_restrained_S_all 1.133
_refine_ls_R_factor_all 0.0415
_refine_ls_R_factor_gt 0.0386
_refine_ls_shift/su_max 0.006
_refine_ls_shift/su_mean 0.000
_refine_ls_structure_factor_coef Fsqd
_refine_ls_weighting_details 'w=1/[\s^2^(Fo^2^)+(0.0676P)^2^+0.6598P] where P=(Fo^2^+2Fc^2^)/3'
_refine_ls_weighting_scheme calc
_refine_ls_wR_factor_gt 0.1043
_refine_ls_wR_factor_ref 0.1095
_reflns_Friedel_coverage 0.000
_reflns_number_gt 2451
_reflns_number_total 2607
_reflns_threshold_expression 'I > 2\s(I)'
_cod_data_source_file c4nj00878b4.cif
_cod_data_source_block 2
_cod_depositor_comments 'Adding full bibliography for 7054309--7054312.cif.'
_cod_database_code 7054309
_shelx_space_group_comment
;
The symmetry employed for this shelxl refinement is uniquely defined
by the following loop, which should always be used as a source of
symmetry information in preference to the above space-group names.
They are only intended as comments.
;
_shelx_estimated_absorpt_t_min 0.632
_shelx_estimated_absorpt_t_max 0.753
_shelxl_version_number 2014-1

loop_
_space_group_symop_operation_xyz
'x, y, z'
'-x, -y, -z'

loop_
_atom_site_label
_atom_site_type_symbol
_atom_site_fract_x
_atom_site_fract_y
_atom_site_fract_z
_atom_site_U_iso_or_equiv
_atom_site_adp_type
_atom_site_occupancy
_atom_site_site_symmetry_order
_atom_site_calc_flag
_atom_site_refinement_flags_posn
_atom_site_refinement_flags_adp
Cu1 Cu 0.66748(4) 0.72240(3) 0.97229(3) 0.02764(16) Uani 1 1 d . .
O1 O 0.7463(3) 0.6294(2) 0.79400(18) 0.0306(4) Uani 1 1 d . .
O2 O 0.7726(4) 0.4242(3) 0.8612(2) 0.0474(6) Uani 1 1 d . .
N1 N 0.7111(3) 0.6034(2) 0.5403(2) 0.0265(5) Uani 1 1 d . .
H1 H 0.7052 0.6517 0.6207 0.032 Uiso 1 1 calc R U
O5 O 0.6540(3) 0.6254(3) 0.3332(2) 0.0417(5) Uani 1 1 d . .
O3 O 0.8189(3) 0.1611(3) 0.1536(2) 0.0441(6) Uani 1 1 d . .
O4 O 0.9964(3) 0.0393(3) 0.2468(2) 0.0445(6) Uani 1 1 d . .
O13 O 0.7065(3) 0.9593(3) 0.9156(2) 0.0406(5) Uani 1 1 d D .
O12 O 0.5780(4) 0.8246(3) 1.1488(2) 0.0549(7) Uani 1 1 d D .
H12A H 0.4901 0.8651 1.1380 0.082 Uiso 1 1 calc DR U
O11 O 0.4187(3) 0.6376(3) 0.9103(2) 0.0493(6) Uani 1 1 d D .
O14 O 0.9203(4) 0.7513(3) 1.0422(3) 0.0531(6) Uani 1 1 d D .
C7 C 0.7713(4) 0.4913(3) 0.7732(3) 0.0288(6) Uani 1 1 d . .
C1 C 0.8012(3) 0.4083(3) 0.6347(2) 0.0244(5) Uani 1 1 d . .
C6 C 0.7703(3) 0.4614(3) 0.5228(2) 0.0219(5) Uani 1 1 d . .
C9 C 0.6620(4) 0.6765(3) 0.4523(3) 0.0292(6) Uani 1 1 d . .
C10 C 0.6157(4) 0.8311(3) 0.5135(3) 0.0390(7) Uani 1 1 d . .
H10A H 0.6445 0.8948 0.4552 0.058 Uiso 1 1 calc R U
H10B H 0.6824 0.8711 0.5946 0.058 Uiso 1 1 calc R U
H10C H 0.4905 0.8264 0.5298 0.058 Uiso 1 1 calc R U
C5 C 0.8000(3) 0.3732(3) 0.3988(2) 0.0244(5) Uani 1 1 d . .
H5 H 0.7775 0.4072 0.3249 0.029 Uiso 1 1 calc R U
C4 C 0.8631(3) 0.2348(3) 0.3848(3) 0.0257(5) Uani 1 1 d . .
C3 C 0.8945(4) 0.1846(3) 0.4945(3) 0.0301(6) Uani 1 1 d . .
H3 H 0.9383 0.0929 0.4857 0.036 Uiso 1 1 calc R U
C2 C 0.8620(4) 0.2686(3) 0.6171(3) 0.0297(6) Uani 1 1 d . .
H2 H 0.8810 0.2314 0.6897 0.036 Uiso 1 1 calc R U
C8 C 0.8960(4) 0.1382(3) 0.2509(3) 0.0309(6) Uani 1 1 d . .
H13B H 0.803(4) 0.958(4) 0.868(3) 0.046 Uiso 1 1 d D U
H13A H 0.758(5) 1.019(4) 0.988(3) 0.046 Uiso 1 1 d D U
H14B H 0.964(5) 0.836(3) 1.103(3) 0.046 Uiso 1 1 d D U
H11A H 0.360(5) 0.598(4) 0.975(3) 0.046 Uiso 1 1 d D U
H11B H 0.354(4) 0.704(4) 0.883(4) 0.046 Uiso 1 1 d D U
H14A H 0.995(4) 0.748(4) 0.969(3) 0.046 Uiso 1 1 d D U
H12B H 0.662(4) 0.900(3) 1.203(3) 0.046 Uiso 1 1 d D U

loop_
_atom_site_aniso_label
_atom_site_aniso_U_11
_atom_site_aniso_U_22
_atom_site_aniso_U_33
_atom_site_aniso_U_23
_atom_site_aniso_U_13
_atom_site_aniso_U_12
Cu1 0.0360(2) 0.0285(2) 0.0172(2) 0.00125(14) 0.00074(14) 0.00817(15)
O1 0.0449(11) 0.0262(10) 0.0189(9) -0.0006(7) 0.0029(8) 0.0104(8)
O2 0.0820(18) 0.0411(12) 0.0235(11) 0.0110(10) 0.0129(11) 0.0194(12)
N1 0.0366(12) 0.0224(11) 0.0193(11) 0.0000(8) 0.0013(9) 0.0093(9)
O5 0.0637(15) 0.0380(12) 0.0259(11) 0.0078(9) -0.0045(10) 0.0172(11)
O3 0.0547(14) 0.0501(13) 0.0229(11) -0.0056(9) -0.0036(9) 0.0191(11)
O4 0.0596(14) 0.0384(12) 0.0345(12) -0.0011(10) 0.0073(10) 0.0232(11)
O13 0.0482(13) 0.0383(12) 0.0325(12) 0.0019(9) 0.0050(10) 0.0073(10)
O12 0.0665(17) 0.0560(16) 0.0378(14) 0.0013(12) 0.0049(12) 0.0116(13)
O11 0.0493(14) 0.0585(16) 0.0400(13) 0.0103(11) -0.0005(11) 0.0096(12)
O14 0.0555(15) 0.0562(16) 0.0423(14) -0.0013(12) -0.0057(11) 0.0145(12)
C7 0.0316(14) 0.0331(15) 0.0210(13) 0.0050(11) 0.0014(10) 0.0048(11)
C1 0.0258(12) 0.0262(13) 0.0197(13) 0.0023(10) 0.0015(10) 0.0036(10)
C6 0.0230(12) 0.0185(12) 0.0229(12) 0.0022(10) 0.0004(9) 0.0035(9)
C9 0.0296(14) 0.0275(14) 0.0303(14) 0.0073(11) -0.0015(11) 0.0023(10)
C10 0.0476(18) 0.0278(15) 0.0416(18) 0.0067(13) -0.0039(14) 0.0087(13)
C5 0.0291(13) 0.0241(13) 0.0195(12) 0.0029(10) -0.0001(10) 0.0060(10)
C4 0.0244(12) 0.0245(13) 0.0245(13) -0.0012(10) 0.0019(10) 0.0032(10)
C3 0.0347(14) 0.0230(13) 0.0326(15) 0.0036(11) 0.0015(11) 0.0113(11)
C2 0.0375(15) 0.0303(14) 0.0246(14) 0.0098(11) 0.0011(11) 0.0107(11)
C8 0.0334(14) 0.0256(14) 0.0289(15) -0.0037(11) 0.0041(11) 0.0058(11)

loop_
_atom_type_symbol
_atom_type_description
_atom_type_scat_dispersion_real
_atom_type_scat_dispersion_imag
_atom_type_scat_source
C C 0.0033 0.0016 'International Tables Vol C Tables 4.2.6.8 and 6.1.1.4'
H H 0.0000 0.0000 'International Tables Vol C Tables 4.2.6.8 and 6.1.1.4'
N N 0.0061 0.0033 'International Tables Vol C Tables 4.2.6.8 and 6.1.1.4'
O O 0.0106 0.0060 'International Tables Vol C Tables 4.2.6.8 and 6.1.1.4'
Cu Cu 0.3201 1.2651 'International Tables Vol C Tables 4.2.6.8 and 6.1.1.4'

loop_
_geom_angle_atom_site_label_1
_geom_angle_atom_site_label_2
_geom_angle_atom_site_label_3
_geom_angle
O1 Cu1 O11 87.93(10)
O1 Cu1 O14 90.25(10)
O11 Cu1 O14 164.27(12)
O1 Cu1 O12 176.48(9)
O11 Cu1 O12 90.37(11)
O14 Cu1 O12 92.21(11)
O1 Cu1 O13 87.95(8)
O11 Cu1 O13 104.06(10)
O14 Cu1 O13 91.48(10)
O12 Cu1 O13 89.48(10)
C7 O1 Cu1 115.61(17)
C9 N1 C6 130.9(2)
C9 N1 H1 114.6
C6 N1 H1 114.6
Cu1 O13 H13B 106(2)
Cu1 O13 H13A 102(3)
H13B O13 H13A 96(3)
Cu1 O12 H12A 109.5
Cu1 O12 H12B 116(2)
H12A O12 H12B 107.0
Cu1 O11 H11A 110(2)
Cu1 O11 H11B 114(2)
H11A O11 H11B 112(3)
Cu1 O14 H14B 121(2)
Cu1 O14 H14A 107(2)
H14B O14 H14A 106(3)
O2 C7 O1 123.1(3)
O2 C7 C1 119.1(3)
O1 C7 C1 117.9(2)
C2 C1 C6 118.3(2)
C2 C1 C7 117.0(2)
C6 C1 C7 124.7(2)
C5 C6 N1 121.9(2)
C5 C6 C1 119.6(2)
N1 C6 C1 118.5(2)
O5 C9 N1 125.0(3)
O5 C9 C10 121.6(3)
N1 C9 C10 113.5(3)
C9 C10 H10A 109.5
C9 C10 H10B 109.5
H10A C10 H10B 109.5
C9 C10 H10C 109.5
H10A C10 H10C 109.5
H10B C10 H10C 109.5
C4 C5 C6 120.6(2)
C4 C5 H5 119.7
C6 C5 H5 119.7
C3 C4 C5 119.4(2)
C3 C4 C8 119.5(2)
C5 C4 C8 121.1(2)
C2 C3 C4 120.7(3)
C2 C3 H3 119.7
C4 C3 H3 119.7
C3 C2 C1 121.4(3)
C3 C2 H2 119.3
C1 C2 H2 119.3
O4 C8 O3 125.0(3)
O4 C8 C4 116.8(3)
O3 C8 C4 118.2(2)

loop_
_geom_bond_atom_site_label_1
_geom_bond_atom_site_label_2
_geom_bond_distance
Cu1 O1 1.9903(19)
Cu1 O11 1.996(3)
Cu1 O14 2.011(3)
Cu1 O12 2.027(3)
Cu1 O13 2.398(2)
O1 C7 1.281(4)
O2 C7 1.236(4)
N1 C9 1.348(4)
N1 C6 1.407(3)
N1 H1 0.8600
O5 C9 1.227(4)
O3 C8 1.251(4)
O4 C8 1.247(4)
O13 H13B 0.883(19)
O13 H13A 0.884(19)
O12 H12A 0.8200
O12 H12B 0.958(19)
O11 H11A 0.944(19)
O11 H11B 0.922(19)
O14 H14B 0.909(19)
O14 H14A 0.957(19)
C7 C1 1.505(4)
C1 C2 1.391(4)
C1 C6 1.412(4)
C6 C5 1.396(4)
C9 C10 1.502(4)
C10 H10A 0.9600
C10 H10B 0.9600
C10 H10C 0.9600
C5 C4 1.393(4)
C5 H5 0.9300
C4 C3 1.376(4)
C4 C8 1.513(4)
C3 C2 1.375(4)
C3 H3 0.9300
C2 H2 0.9300

loop_
_geom_hbond_atom_site_label_D
_geom_hbond_atom_site_label_H
_geom_hbond_atom_site_label_A
_geom_hbond_distance_DH
_geom_hbond_distance_HA
_geom_hbond_distance_DA
_geom_hbond_angle_DHA
_geom_hbond_site_symmetry_A
N1 H1 O1 0.86 1.91 2.634(3) 140.3 .
O12 H12A O13 0.82 2.48 3.274(4) 162.6 2_677
C5 H5 O5 0.93 2.30 2.919(3) 123.2 .
O13 H13B O4 0.883(19) 1.948(19) 2.829(3) 175(4) 2_766
O13 H13A O3 0.884(19) 1.93(2) 2.800(3) 168(3) 1_566
O14 H14B O4 0.909(19) 2.10(2) 2.989(3) 166(3) 1_566
O11 H11A O2 0.944(19) 2.04(2) 2.954(3) 163(3) 2_667
O11 H11B O3 0.922(19) 2.01(2) 2.919(4) 169(3) 2_666
O14 H14A O3 0.957(19) 2.15(2) 3.047(4) 156(3) 2_766

loop_
_geom_torsion_atom_site_label_1
_geom_torsion_atom_site_label_2
_geom_torsion_atom_site_label_3
_geom_torsion_atom_site_label_4
_geom_torsion
Cu1 O1 C7 O2 -10.2(4)
Cu1 O1 C7 C1 170.11(18)
O2 C7 C1 C2 -11.8(4)
O1 C7 C1 C2 167.9(2)
O2 C7 C1 C6 167.5(3)
O1 C7 C1 C6 -12.8(4)
C9 N1 C6 C5 4.8(4)
C9 N1 C6 C1 -175.6(3)
C2 C1 C6 C5 0.4(4)
C7 C1 C6 C5 -178.9(2)
C2 C1 C6 N1 -179.2(2)
C7 C1 C6 N1 1.6(4)
C6 N1 C9 O5 3.0(5)
C6 N1 C9 C10 -177.2(3)
N1 C6 C5 C4 178.3(2)
C1 C6 C5 C4 -1.2(4)
C6 C5 C4 C3 0.6(4)
C6 C5 C4 C8 -179.9(2)
C5 C4 C3 C2 0.9(4)
C8 C4 C3 C2 -178.6(3)
C4 C3 C2 C1 -1.8(4)
C6 C1 C2 C3 1.1(4)
C7 C1 C2 C3 -179.5(3)
C3 C4 C8 O4 -20.0(4)
C5 C4 C8 O4 160.6(3)
C3 C4 C8 O3 158.7(3)
C5 C4 C8 O3 -20.8(4)
